data_1519551
loop_
_publ_author_name
'Cunnigham, Ian'
'Coles, Simon J.'
'Hursthouse, Michael B.'

_publ_section_title
;
 C12H12.50N0.50O
;
_journal_name_full 'Crystal Structure Report Archive'
_journal_page_first 885
_journal_year 2003
_chemical_formula_sum 'C24 H25 N O2'
_chemical_formula_weight 359.45
_space_group_IT_number 19
_symmetry_cell_setting orthorhombic
_symmetry_space_group_name_Hall 'P 2ac 2ab'
_symmetry_space_group_name_H-M 'P 21 21 21'
_atom_sites_solution_hydrogens geom
_atom_sites_solution_primary direct
_atom_sites_solution_secondary difmap
_cell_angle_alpha 90.00
_cell_angle_beta 90.00
_cell_angle_gamma 90.00
_cell_formula_units_Z 4
_cell_length_a 8.2378(5)
_cell_length_b 9.2872(5)
_cell_length_c 25.4354(13)
_cell_measurement_reflns_used 43935
_cell_measurement_temperature 120(2)
_cell_measurement_theta_max 27.48
_cell_measurement_theta_min 2.91
_cell_volume 1945.96(19)
_computing_cell_refinement 'DENZO and COLLECT'
_computing_data_collection
;
'DENZO (Otwinowski and Minor, 1997) & COLLECT (Hooft, 1998) '
;
_computing_data_reduction 'DENZO and COLLECT'
_computing_publication_material SHELXL-97
_computing_structure_refinement 'SHELXL-97 (Sheldrick, 2008)'
_computing_structure_solution 'SHELXS-97 (Sheldrick, 2008)'
_diffrn_ambient_temperature 120(2)
_diffrn_measured_fraction_theta_full 0.948
_diffrn_measured_fraction_theta_max 0.948
_diffrn_measurement_device_type 'Enraf Nonius KappaCCD area detector'
_diffrn_measurement_method '\w and \f scans to fill Ewald sphere'
_diffrn_radiation_monochromator graphite
_diffrn_radiation_source 'Enraf Nonius FR591 rotating anode'
_diffrn_radiation_type MoK\a
_diffrn_radiation_wavelength 0.71073
_diffrn_reflns_av_R_equivalents 0.0626
_diffrn_reflns_av_sigmaI/netI 0.0528
_diffrn_reflns_limit_h_max 10
_diffrn_reflns_limit_h_min -10
_diffrn_reflns_limit_k_max 10
_diffrn_reflns_limit_k_min -12
_diffrn_reflns_limit_l_max 32
_diffrn_reflns_limit_l_min -32
_diffrn_reflns_number 13136
_diffrn_reflns_theta_full 27.48
_diffrn_reflns_theta_max 27.48
_diffrn_reflns_theta_min 2.95
_exptl_absorpt_coefficient_mu 0.077
_exptl_absorpt_correction_T_max 0.9923
_exptl_absorpt_correction_T_min 0.9551
_exptl_absorpt_correction_type multi-scan
_exptl_absorpt_process_details 'SORTAV (Blessing, 1997)'
_exptl_crystal_colour colourless
_exptl_crystal_density_diffrn 1.227
_exptl_crystal_density_method 'not measured'
_exptl_crystal_description prism
_exptl_crystal_F_000 768
_exptl_crystal_size_max 0.60
_exptl_crystal_size_mid 0.15
_exptl_crystal_size_min 0.10
_refine_diff_density_max 0.277
_refine_diff_density_min -0.213
_refine_diff_density_rms 0.051
_refine_ls_extinction_method none
_refine_ls_goodness_of_fit_ref 1.019
_refine_ls_hydrogen_treatment constr
_refine_ls_matrix_type full
_refine_ls_number_parameters 244
_refine_ls_number_reflns 3904
_refine_ls_number_restraints 0
_refine_ls_restrained_S_all 1.019
_refine_ls_R_factor_all 0.0987
_refine_ls_R_factor_gt 0.0634
_refine_ls_shift/su_max 0.000
_refine_ls_shift/su_mean 0.000
_refine_ls_structure_factor_coef Fsqd
_refine_ls_weighting_details 'calc w=1/[\s^2^(Fo^2^)+(0.1188P)^2^+0.1606P] where P=(Fo^2^+2Fc^2^)/3'
_refine_ls_weighting_scheme calc
_refine_ls_wR_factor_gt 0.1711
_refine_ls_wR_factor_ref 0.1938
_reflns_number_gt 2664
_reflns_number_total 3904
_reflns_threshold_expression >2\s(I)
_cod_data_source_file eCrystal-885.cif
_cod_data_source_block s92
_cod_depositor_comments
;
Citation :
Cunnigham, Ian and Coles, Simon J. and Hursthouse, Michael B. (2003) 
University of Southampton, Crystal Structure Report Archive. 
(doi:10.5258/ecrystals/885)

More at:
http://ecrystals.chem.soton.ac.uk/885/

The following automatic conversions were performed:

'_symmetry_cell_setting' value 'Orthorhombic' changed to
'orthorhombic' according to the built-in table from CIF Core
dictionary named 'cif_core.dic' version 2.4.1 from 2010-06-29.

Automatic conversion script
Id: cif_fix_values 3271 2015-04-21 07:52:19Z andrius 
;
_cod_original_sg_symbol_H-M P2(1)2(1)2(1)
_cod_database_code 1519551

loop_
_symmetry_equiv_pos_as_xyz
'x, y, z'
'-x+1/2, -y, z+1/2'
'x+1/2, -y+1/2, -z'
'-x, y+1/2, -z+1/2'

loop_
_atom_site_label
_atom_site_type_symbol
_atom_site_fract_x
_atom_site_fract_y
_atom_site_fract_z
_atom_site_U_iso_or_equiv
_atom_site_adp_type
_atom_site_occupancy
_atom_site_symmetry_multiplicity
_atom_site_calc_flag
_atom_site_refinement_flags
_atom_site_disorder_assembly
_atom_site_disorder_group
C1 C 0.1314(4) 0.1322(3) 0.83965(10) 0.0483(7) Uani 1 1 d . . .
C2 C 0.0866(4) 0.1160(4) 0.78478(12) 0.0652(9) Uani 1 1 d . . .
H2A H 0.1795 0.0740 0.7655 0.078 Uiso 1 1 calc R . .
H2B H 0.0651 0.2125 0.7698 0.078 Uiso 1 1 calc R . .
C3 C -0.0575(7) 0.0243(5) 0.77626(18) 0.1096(17) Uani 1 1 d . . .
H3A H -0.1511 0.0892 0.7705 0.132 Uiso 1 1 calc R . .
H3B H -0.0400 -0.0290 0.7430 0.132 Uiso 1 1 calc R . .
C4 C -0.1025(7) -0.0734(8) 0.8133(2) 0.137(3) Uani 1 1 d . . .
H4A H -0.0456 -0.1647 0.8053 0.164 Uiso 1 1 calc R . .
H4B H -0.2200 -0.0917 0.8088 0.164 Uiso 1 1 calc R . .
C5 C -0.0757(5) -0.0420(4) 0.86683(17) 0.0832(12) Uani 1 1 d . . .
H5A H -0.0504 -0.1332 0.8853 0.100 Uiso 1 1 calc R . .
H5B H -0.1781 -0.0043 0.8819 0.100 Uiso 1 1 calc R . .
C6 C 0.0527(4) 0.0603(3) 0.87817(12) 0.0550(8) Uani 1 1 d . . .
H6 H 0.0823 0.0773 0.9137 0.066 Uiso 1 1 calc R . .
C7 C 0.2601(4) 0.2362(3) 0.85275(10) 0.0472(7) Uani 1 1 d . . .
C8 C 0.4199(4) 0.0723(3) 0.91072(10) 0.0494(7) Uani 1 1 d . . .
C9 C 0.4117(4) -0.0469(3) 0.87170(11) 0.0495(7) Uani 1 1 d . . .
C10 C 0.4587(4) -0.0281(4) 0.82085(12) 0.0612(8) Uani 1 1 d . . .
H10 H 0.4944 0.0638 0.8092 0.073 Uiso 1 1 calc R . .
C11 C 0.4545(5) -0.1465(5) 0.78496(16) 0.0837(12) Uani 1 1 d . . .
H11 H 0.4777 -0.1337 0.7487 0.100 Uiso 1 1 calc R . .
C12 C 0.4150(6) -0.2819(5) 0.80532(18) 0.0856(12) Uani 1 1 d . . .
H12 H 0.4325 -0.3650 0.7843 0.103 Uiso 1 1 calc R . .
C13 C 0.3519(8) -0.2978(5) 0.85466(18) 0.1009(15) Uani 1 1 d . . .
H13 H 0.3005 -0.3853 0.8646 0.121 Uiso 1 1 calc R . .
C14 C 0.3638(5) -0.1840(3) 0.89045(14) 0.0668(9) Uani 1 1 d . . .
H14 H 0.3402 -0.1983 0.9266 0.080 Uiso 1 1 calc R . .
C15 C 0.4136(3) 0.3312(3) 0.92706(10) 0.0458(7) Uani 1 1 d . . .
C16 C 0.3048(4) 0.3833(4) 0.96373(10) 0.0548(8) Uani 1 1 d . . .
H16 H 0.2031 0.3372 0.9687 0.066 Uiso 1 1 calc R . .
C17 C 0.3452(4) 0.5026(4) 0.99292(11) 0.0643(9) Uani 1 1 d . . .
H17 H 0.2710 0.5410 1.0178 0.077 Uiso 1 1 calc R . .
C18 C 0.4948(4) 0.5657(4) 0.98554(11) 0.0614(9) Uani 1 1 d . . .
H18 H 0.5235 0.6468 1.0063 0.074 Uiso 1 1 calc R . .
C19 C 0.6044(4) 0.5148(3) 0.94891(11) 0.0529(7) Uani 1 1 d . . .
C20 C 0.7635(5) 0.5927(4) 0.94089(15) 0.0752(10) Uani 1 1 d . . .
H20A H 0.7411 0.6887 0.9257 0.090 Uiso 1 1 calc R . .
H20B H 0.8155 0.6076 0.9756 0.090 Uiso 1 1 calc R . .
C21 C 0.8790(6) 0.5153(8) 0.9060(2) 0.138(2) Uani 1 1 d . . .
H21A H 0.9530 0.5876 0.8904 0.166 Uiso 1 1 calc R . .
H21B H 0.9460 0.4512 0.9283 0.166 Uiso 1 1 calc R . .
C22 C 0.8149(6) 0.4324(6) 0.8650(2) 0.1101(17) Uani 1 1 d . . .
H22A H 0.9037 0.3730 0.8503 0.132 Uiso 1 1 calc R . .
H22B H 0.7785 0.4987 0.8369 0.132 Uiso 1 1 calc R . .
C23 C 0.6783(4) 0.3356(4) 0.87798(13) 0.0645(9) Uani 1 1 d . . .
H23A H 0.7227 0.2427 0.8905 0.077 Uiso 1 1 calc R . .
H23B H 0.6158 0.3163 0.8455 0.077 Uiso 1 1 calc R . .
C24 C 0.5650(3) 0.3932(3) 0.91877(10) 0.0463(7) Uani 1 1 d . . .
N1 N 0.3630(3) 0.2072(2) 0.89583(8) 0.0440(6) Uani 1 1 d . . .
O1 O 0.2735(3) 0.3498(2) 0.82910(8) 0.0684(7) Uani 1 1 d . . .
O2 O 0.4794(3) 0.0549(2) 0.95339(8) 0.0734(7) Uani 1 1 d . . .

loop_
_atom_site_aniso_label
_atom_site_aniso_U_11
_atom_site_aniso_U_22
_atom_site_aniso_U_33
_atom_site_aniso_U_23
_atom_site_aniso_U_13
_atom_site_aniso_U_12
C1 0.0485(15) 0.0399(17) 0.0564(15) -0.0053(12) -0.0090(12) 0.0015(14)
C2 0.068(2) 0.066(2) 0.0618(16) -0.0051(15) -0.0200(15) 0.0011(19)
C3 0.132(4) 0.092(3) 0.105(3) -0.021(3) -0.073(3) -0.002(3)
C4 0.106(4) 0.189(6) 0.115(4) -0.065(4) 0.024(3) -0.092(4)
C5 0.054(2) 0.072(3) 0.123(3) -0.029(2) 0.015(2) -0.019(2)
C6 0.0492(16) 0.0521(19) 0.0638(16) -0.0052(15) -0.0016(13) -0.0073(15)
C7 0.0525(16) 0.0414(19) 0.0476(13) 0.0003(12) -0.0053(11) -0.0026(14)
C8 0.0514(15) 0.0437(18) 0.0531(15) 0.0038(12) -0.0077(12) -0.0037(14)
C9 0.0506(15) 0.0353(17) 0.0624(16) 0.0003(12) -0.0101(13) 0.0052(14)
C10 0.0621(19) 0.054(2) 0.0679(17) -0.0050(15) 0.0039(15) -0.0018(17)
C11 0.089(3) 0.078(3) 0.083(2) -0.026(2) 0.016(2) 0.003(2)
C12 0.086(3) 0.065(3) 0.106(3) -0.027(2) -0.003(2) 0.002(2)
C13 0.142(4) 0.048(2) 0.112(3) -0.014(2) 0.002(3) -0.001(3)
C14 0.090(2) 0.0360(19) 0.0749(19) 0.0048(14) -0.0092(18) 0.0068(18)
C15 0.0494(15) 0.0397(17) 0.0482(13) -0.0022(11) -0.0081(12) -0.0036(13)
C16 0.0485(16) 0.061(2) 0.0546(15) -0.0042(14) -0.0009(13) -0.0023(16)
C17 0.069(2) 0.070(2) 0.0548(15) -0.0141(16) 0.0051(14) 0.004(2)
C18 0.077(2) 0.051(2) 0.0561(15) -0.0128(14) -0.0110(15) -0.0056(18)
C19 0.0537(17) 0.0457(18) 0.0594(15) -0.0002(13) -0.0125(13) -0.0076(15)
C20 0.073(2) 0.065(2) 0.088(2) -0.0026(19) -0.0135(19) -0.023(2)
C21 0.070(3) 0.178(6) 0.166(5) -0.051(5) 0.026(3) -0.056(4)
C22 0.079(3) 0.090(3) 0.161(4) -0.023(3) 0.047(3) -0.018(3)
C23 0.0573(18) 0.056(2) 0.080(2) -0.0082(16) 0.0092(16) -0.0002(17)
C24 0.0461(14) 0.0405(17) 0.0522(14) 0.0004(12) -0.0072(11) -0.0007(14)
N1 0.0494(12) 0.0335(13) 0.0492(11) -0.0010(9) -0.0094(10) -0.0044(11)
O1 0.0900(17) 0.0461(14) 0.0692(12) 0.0144(10) -0.0232(12) -0.0123(13)
O2 0.0977(18) 0.0556(16) 0.0669(12) 0.0031(11) -0.0314(12) 0.0021(14)

loop_
_atom_type_symbol
_atom_type_description
_atom_type_scat_dispersion_real
_atom_type_scat_dispersion_imag
_atom_type_scat_source
C C 0.0033 0.0016 'International Tables Vol C Tables 4.2.6.8 and 6.1.1.4'
H H 0.0000 0.0000 'International Tables Vol C Tables 4.2.6.8 and 6.1.1.4'
N N 0.0061 0.0033 'International Tables Vol C Tables 4.2.6.8 and 6.1.1.4'
O O 0.0106 0.0060 'International Tables Vol C Tables 4.2.6.8 and 6.1.1.4'

loop_
_geom_angle_atom_site_label_1
_geom_angle_atom_site_label_2
_geom_angle_atom_site_label_3
_geom_angle
_geom_angle_site_symmetry_1
_geom_angle_site_symmetry_3
C6 C1 C2 121.6(3) . .
C6 C1 C7 120.4(2) . .
C2 C1 C7 118.0(3) . .
C1 C2 C3 113.9(3) . .
C1 C2 H2A 108.8 . .
C3 C2 H2A 108.8 . .
C1 C2 H2B 108.8 . .
C3 C2 H2B 108.8 . .
H2A C2 H2B 107.7 . .
C4 C3 C2 120.1(3) . .
C4 C3 H3A 107.3 . .
C2 C3 H3A 107.3 . .
C4 C3 H3B 107.3 . .
C2 C3 H3B 107.3 . .
H3A C3 H3B 106.9 . .
C3 C4 C5 119.2(5) . .
C3 C4 H4A 107.5 . .
C5 C4 H4A 107.5 . .
C3 C4 H4B 107.5 . .
C5 C4 H4B 107.5 . .
H4A C4 H4B 107.0 . .
C4 C5 C6 116.2(4) . .
C4 C5 H5A 108.2 . .
C6 C5 H5A 108.2 . .
C4 C5 H5B 108.2 . .
C6 C5 H5B 108.2 . .
H5A C5 H5B 107.4 . .
C1 C6 C5 122.0(3) . .
C1 C6 H6 119.0 . .
C5 C6 H6 119.0 . .
O1 C7 N1 119.6(3) . .
O1 C7 C1 121.4(3) . .
N1 C7 C1 118.9(2) . .
O2 C8 N1 120.3(3) . .
O2 C8 C9 121.4(3) . .
N1 C8 C9 118.3(2) . .
C10 C9 C14 121.0(3) . .
C10 C9 C8 121.6(3) . .
C14 C9 C8 117.2(3) . .
C9 C10 C11 120.0(3) . .
C9 C10 H10 120.0 . .
C11 C10 H10 120.0 . .
C12 C11 C10 117.4(3) . .
C12 C11 H11 121.3 . .
C10 C11 H11 121.3 . .
C13 C12 C11 121.8(4) . .
C13 C12 H12 119.1 . .
C11 C12 H12 119.1 . .
C12 C13 C14 119.3(4) . .
C12 C13 H13 120.4 . .
C14 C13 H13 120.4 . .
C13 C14 C9 118.7(3) . .
C13 C14 H14 120.7 . .
C9 C14 H14 120.7 . .
C16 C15 C24 122.7(3) . .
C16 C15 N1 117.3(3) . .
C24 C15 N1 120.0(3) . .
C17 C16 C15 119.3(3) . .
C17 C16 H16 120.3 . .
C15 C16 H16 120.3 . .
C16 C17 C18 119.1(3) . .
C16 C17 H17 120.5 . .
C18 C17 H17 120.5 . .
C17 C18 C19 122.1(3) . .
C17 C18 H18 118.9 . .
C19 C18 H18 118.9 . .
C18 C19 C24 119.5(3) . .
C18 C19 C20 119.7(3) . .
C24 C19 C20 120.8(3) . .
C21 C20 C19 113.9(3) . .
C21 C20 H20A 108.8 . .
C19 C20 H20A 108.8 . .
C21 C20 H20B 108.8 . .
C19 C20 H20B 108.8 . .
H20A C20 H20B 107.7 . .
C22 C21 C20 118.0(4) . .
C22 C21 H21A 107.8 . .
C20 C21 H21A 107.8 . .
C22 C21 H21B 107.8 . .
C20 C21 H21B 107.8 . .
H21A C21 H21B 107.2 . .
C21 C22 C23 117.1(4) . .
C21 C22 H22A 108.0 . .
C23 C22 H22A 108.0 . .
C21 C22 H22B 108.0 . .
C23 C22 H22B 108.0 . .
H22A C22 H22B 107.3 . .
C22 C23 C24 114.4(3) . .
C22 C23 H23A 108.7 . .
C24 C23 H23A 108.7 . .
C22 C23 H23B 108.7 . .
C24 C23 H23B 108.7 . .
H23A C23 H23B 107.6 . .
C15 C24 C19 117.3(3) . .
C15 C24 C23 121.1(3) . .
C19 C24 C23 121.5(3) . .
C8 N1 C7 125.9(2) . .
C8 N1 C15 117.8(2) . .
C7 N1 C15 116.3(2) . .

loop_
_geom_bond_atom_site_label_1
_geom_bond_atom_site_label_2
_geom_bond_distance
_geom_bond_site_symmetry_2
C1 C6 1.351(4) .
C1 C2 1.451(4) .
C1 C7 1.472(4) .
C2 C3 1.477(6) .
C2 H2A 0.9900 .
C2 H2B 0.9900 .
C3 C4 1.360(7) .
C3 H3A 0.9900 .
C3 H3B 0.9900 .
C4 C5 1.410(6) .
C4 H4A 0.9900 .
C4 H4B 0.9900 .
C5 C6 1.451(5) .
C5 H5A 0.9900 .
C5 H5B 0.9900 .
C6 H6 0.9500 .
C7 O1 1.219(3) .
C7 N1 1.411(3) .
C8 O2 1.202(3) .
C8 N1 1.391(4) .
C8 C9 1.489(4) .
C9 C10 1.362(4) .
C9 C14 1.415(4) .
C10 C11 1.430(5) .
C10 H10 0.9500 .
C11 C12 1.398(6) .
C11 H11 0.9500 .
C12 C13 1.367(6) .
C12 H12 0.9500 .
C13 C14 1.399(5) .
C13 H13 0.9500 .
C14 H14 0.9500 .
C15 C16 1.381(4) .
C15 C24 1.389(4) .
C15 N1 1.460(3) .
C16 C17 1.374(4) .
C16 H16 0.9500 .
C17 C18 1.377(5) .
C17 H17 0.9500 .
C18 C19 1.381(5) .
C18 H18 0.9500 .
C19 C24 1.403(4) .
C19 C20 1.511(5) .
C20 C21 1.486(7) .
C20 H20A 0.9900 .
C20 H20B 0.9900 .
C21 C22 1.400(7) .
C21 H21A 0.9900 .
C21 H21B 0.9900 .
C22 C23 1.477(6) .
C22 H22A 0.9900 .
C22 H22B 0.9900 .
C23 C24 1.495(4) .
C23 H23A 0.9900 .
C23 H23B 0.9900 .

loop_
_geom_torsion_atom_site_label_1
_geom_torsion_atom_site_label_2
_geom_torsion_atom_site_label_3
_geom_torsion_atom_site_label_4
_geom_torsion
_geom_torsion_site_symmetry_1
_geom_torsion_site_symmetry_2
_geom_torsion_site_symmetry_3
_geom_torsion_site_symmetry_4
C6 C1 C2 C3 4.4(5) . . . .
C7 C1 C2 C3 -172.3(3) . . . .
C1 C2 C3 C4 -22.3(7) . . . .
C2 C3 C4 C5 33.1(9) . . . .
C3 C4 C5 C6 -24.2(9) . . . .
C2 C1 C6 C5 2.9(5) . . . .
C7 C1 C6 C5 179.5(3) . . . .
C4 C5 C6 C1 6.3(6) . . . .
C6 C1 C7 O1 -140.1(3) . . . .
C2 C1 C7 O1 36.6(4) . . . .
C6 C1 C7 N1 35.7(4) . . . .
C2 C1 C7 N1 -147.6(3) . . . .
O2 C8 C9 C10 -132.0(3) . . . .
N1 C8 C9 C10 45.4(4) . . . .
O2 C8 C9 C14 43.6(4) . . . .
N1 C8 C9 C14 -139.1(3) . . . .
C14 C9 C10 C11 2.3(5) . . . .
C8 C9 C10 C11 177.8(3) . . . .
C9 C10 C11 C12 -5.6(6) . . . .
C10 C11 C12 C13 12.7(7) . . . .
C11 C12 C13 C14 -16.1(7) . . . .
C12 C13 C14 C9 12.2(7) . . . .
C10 C9 C14 C13 -5.5(6) . . . .
C8 C9 C14 C13 178.8(4) . . . .
C24 C15 C16 C17 1.1(5) . . . .
N1 C15 C16 C17 -178.0(3) . . . .
C15 C16 C17 C18 -1.2(5) . . . .
C16 C17 C18 C19 1.4(5) . . . .
C17 C18 C19 C24 -1.4(5) . . . .
C17 C18 C19 C20 177.2(3) . . . .
C18 C19 C20 C21 171.8(4) . . . .
C24 C19 C20 C21 -9.6(5) . . . .
C19 C20 C21 C22 32.7(7) . . . .
C20 C21 C22 C23 -46.5(8) . . . .
C21 C22 C23 C24 34.7(7) . . . .
C16 C15 C24 C19 -1.0(4) . . . .
N1 C15 C24 C19 178.1(2) . . . .
C16 C15 C24 C23 -178.8(3) . . . .
N1 C15 C24 C23 0.3(4) . . . .
C18 C19 C24 C15 1.1(4) . . . .
C20 C19 C24 C15 -177.5(3) . . . .
C18 C19 C24 C23 178.9(3) . . . .
C20 C19 C24 C23 0.4(4) . . . .
C22 C23 C24 C15 165.9(4) . . . .
C22 C23 C24 C19 -11.9(5) . . . .
O2 C8 N1 C7 -165.1(3) . . . .
C9 C8 N1 C7 17.6(4) . . . .
O2 C8 N1 C15 15.2(4) . . . .
C9 C8 N1 C15 -162.2(2) . . . .
O1 C7 N1 C8 -147.5(3) . . . .
C1 C7 N1 C8 36.6(4) . . . .
O1 C7 N1 C15 32.3(4) . . . .
C1 C7 N1 C15 -143.6(3) . . . .
C16 C15 N1 C8 -100.0(3) . . . .
C24 C15 N1 C8 80.9(3) . . . .
C16 C15 N1 C7 80.2(3) . . . .
C24 C15 N1 C7 -98.9(3) . . . .
